data_7203510
loop_
_publ_author_name
'Chandran, Sreekanth K.'
'Nangia, Ashwini'

_publ_section_title
;
 Modulated crystal structure (Z? = 2) of
 ?-d-glucofuranose-1,2?3,5-bis(p-tolyl)boronate
;
_journal_issue 8
_journal_name_full CrystEngComm
_journal_page_first 581
_journal_paper_doi 10.1039/b608029d
_journal_volume 8
_journal_year 2006
_chemical_absolute_configuration syn
_chemical_formula_sum 'C18 H18 B2 O6'
_chemical_formula_weight 351.94
_chemical_name_systematic
;
?
;
_space_group_IT_number 19
_symmetry_cell_setting orthorhombic
_symmetry_space_group_name_Hall 'P 2ac 2ab'
_symmetry_space_group_name_H-M 'P 21 21 21'
_atom_sites_solution_hydrogens geom
_atom_sites_solution_primary direct
_atom_sites_solution_secondary difmap
_audit_creation_method SHELXL-97
_cell_angle_alpha 90.00
_cell_angle_beta 90.00
_cell_angle_gamma 90.00
_cell_formula_units_Z 4
_cell_length_a 10.2487(10)
_cell_length_b 12.5428(12)
_cell_length_c 13.3410(13)
_cell_measurement_reflns_used 4173
_cell_measurement_temperature 100(2)
_cell_measurement_theta_max 22.78
_cell_measurement_theta_min 2.23
_cell_volume 1715.0(3)
_computing_structure_refinement 'SHELXL-97 (Sheldrick, 1997)'
_computing_structure_solution 'SHELXS-97 (Sheldrick, 1990)'
_diffrn_ambient_temperature 100(2)
_diffrn_measured_fraction_theta_full 0.997
_diffrn_measured_fraction_theta_max 0.997
_diffrn_measurement_device_type 'CCD area detector'
_diffrn_measurement_method 'phi and omega scans'
_diffrn_radiation_monochromator graphite
_diffrn_radiation_source 'fine-focus sealed tube'
_diffrn_radiation_type MoK\a
_diffrn_radiation_wavelength 0.71073
_diffrn_reflns_av_R_equivalents 0.0437
_diffrn_reflns_av_sigmaI/netI 0.0237
_diffrn_reflns_limit_h_max 12
_diffrn_reflns_limit_h_min -12
_diffrn_reflns_limit_k_max 14
_diffrn_reflns_limit_k_min -14
_diffrn_reflns_limit_l_max 15
_diffrn_reflns_limit_l_min -15
_diffrn_reflns_number 15215
_diffrn_reflns_theta_full 24.99
_diffrn_reflns_theta_max 24.99
_diffrn_reflns_theta_min 2.23
_exptl_absorpt_coefficient_mu 0.099
_exptl_absorpt_correction_type none
_exptl_crystal_colour colourless
_exptl_crystal_density_diffrn 1.363
_exptl_crystal_density_method 'not measured'
_exptl_crystal_description block
_exptl_crystal_F_000 736
_exptl_crystal_size_max 0.30
_exptl_crystal_size_mid 0.10
_exptl_crystal_size_min 0.09
_refine_diff_density_max 0.207
_refine_diff_density_min -0.179
_refine_diff_density_rms 0.042
_refine_ls_abs_structure_details 'Flack H D (1983), Acta Cryst. A39, 876-881'
_refine_ls_abs_structure_Flack 0(10)
_refine_ls_extinction_method none
_refine_ls_goodness_of_fit_ref 1.156
_refine_ls_hydrogen_treatment mixed
_refine_ls_matrix_type full
_refine_ls_number_parameters 259
_refine_ls_number_reflns 1727
_refine_ls_number_restraints 0
_refine_ls_restrained_S_all 1.156
_refine_ls_R_factor_all 0.0397
_refine_ls_R_factor_gt 0.0355
_refine_ls_shift/su_max 0.010
_refine_ls_shift/su_mean 0.001
_refine_ls_structure_factor_coef Fsqd
_refine_ls_weighting_details 'calc w=1/[\s^2^(Fo^2^)+(0.0428P)^2^+0.4604P] where P=(Fo^2^+2Fc^2^)/3'
_refine_ls_weighting_scheme calc
_refine_ls_wR_factor_gt 0.0830
_refine_ls_wR_factor_ref 0.0851
_reflns_number_gt 1603
_reflns_number_total 1727
_reflns_threshold_expression >2sigma(I)
_cod_data_source_file b608029d.txt
_cod_data_source_block an277_m
_cod_depositor_comments
;
The following automatic conversions were performed:
'_symmetry_cell_setting' value 'Orthorhombic' changed to 'orthorhombic'
according to '/home/saulius/struct/CIF-dictionaries/cif_core.dic'
dictionary named 'cif_core.dic' version 2.4.1 from 2010-06-29.

Automatic conversion script
Id: cif_fix_enum 1527 2010-12-29 10:47:43Z saulius 
;
_cod_original_sg_symbol_H-M P2(1)2(1)2(1)
_cod_database_code 7203510

loop_
_symmetry_equiv_pos_as_xyz
'x, y, z'
'-x+1/2, -y, z+1/2'
'-x, y+1/2, -z+1/2'
'x+1/2, -y+1/2, -z'

loop_
_atom_site_label
_atom_site_type_symbol
_atom_site_fract_x
_atom_site_fract_y
_atom_site_fract_z
_atom_site_U_iso_or_equiv
_atom_site_adp_type
_atom_site_occupancy
_atom_site_symmetry_multiplicity
_atom_site_calc_flag
_atom_site_refinement_flags
_atom_site_disorder_assembly
_atom_site_disorder_group
O5 O 0.97093(17) 0.24418(14) 1.07870(14) 0.0202(4) Uani 1 1 d . . .
O1 O 0.79188(17) 0.32933(14) 0.91917(14) 0.0205(4) Uani 1 1 d . . .
O4 O 1.06553(16) 0.37043(14) 0.96657(13) 0.0188(4) Uani 1 1 d . . .
O3 O 0.93353(17) 0.39170(15) 0.70008(14) 0.0207(4) Uani 1 1 d . . .
O2 O 0.72485(18) 0.40920(14) 0.76218(14) 0.0229(4) Uani 1 1 d . . .
O6 O 1.11870(18) 0.12519(16) 0.91211(15) 0.0235(5) Uani 1 1 d . . .
C7 C 1.1064(2) 0.3807(2) 1.1629(2) 0.0186(6) Uani 1 1 d . . .
C10 C 1.2226(3) 0.4758(2) 1.3382(2) 0.0246(6) Uani 1 1 d . . .
H10 H 1.2623 0.5116 1.3931 0.029 Uiso 1 1 calc R . .
C8 C 1.1130(3) 0.3342(2) 1.2624(2) 0.0204(6) Uani 1 1 d . . .
H8A H 1.0752 0.2656 1.2704 0.024 Uiso 1 1 calc R . .
C6 C 0.9984(3) 0.1003(2) 0.9632(2) 0.0233(6) Uani 1 1 d . . .
H6A H 1.0199 0.0609 1.0253 0.028 Uiso 1 1 calc R . .
H6B H 0.9470 0.0518 0.9201 0.028 Uiso 1 1 calc R . .
C11 C 1.2175(3) 0.5236(2) 1.2404(2) 0.0257(7) Uani 1 1 d . . .
H11 H 1.2551 0.5924 1.2332 0.031 Uiso 1 1 calc R . .
C2 C 0.9458(3) 0.4150(2) 0.8111(2) 0.0202(6) Uani 1 1 d . . .
C12 C 1.1611(2) 0.4770(2) 1.1540(2) 0.0219(6) Uani 1 1 d . . .
H12 H 1.1621 0.5132 1.0914 0.026 Uiso 1 1 calc R . .
C13 C 0.7482(3) 0.3708(2) 0.5627(2) 0.0219(6) Uani 1 1 d . . .
B1 B 1.0441(3) 0.3280(2) 1.0642(2) 0.0178(6) Uani 1 1 d . . .
C9 C 1.1703(3) 0.3804(2) 1.3491(2) 0.0242(6) Uani 1 1 d . . .
H9 H 1.1708 0.3445 1.4118 0.029 Uiso 1 1 calc R . .
C3 C 1.0110(3) 0.3298(2) 0.8713(2) 0.0186(6) Uani 1 1 d . . .
C17 C 0.7762(3) 0.3270(2) 0.3778(2) 0.0326(7) Uani 1 1 d . . .
H17 H 0.8333 0.3127 0.3233 0.039 Uiso 1 1 calc R . .
C5 C 0.9156(2) 0.1911(2) 0.9901(2) 0.0190(6) Uani 1 1 d . . .
C14 C 0.6130(3) 0.3715(2) 0.5462(2) 0.0261(6) Uani 1 1 d . . .
H14 H 0.5553 0.3864 0.6001 0.031 Uiso 1 1 calc R . .
C1 C 0.8048(3) 0.4154(2) 0.8540(2) 0.0210(6) Uani 1 1 d . . .
B2 B 0.8028(3) 0.3925(2) 0.6759(3) 0.0227(7) Uani 1 1 d . . .
C4 C 0.8969(2) 0.2599(2) 0.8950(2) 0.0179(6) Uani 1 1 d . . .
C15 C 0.5608(3) 0.3497(2) 0.4475(3) 0.0308(7) Uani 1 1 d . . .
H15 H 0.4688 0.3496 0.4385 0.037 Uiso 1 1 calc R . .
C18 C 0.8286(3) 0.3477(2) 0.4767(2) 0.0247(7) Uani 1 1 d . . .
H18 H 0.9206 0.3460 0.4853 0.030 Uiso 1 1 calc R . .
C16 C 0.6425(3) 0.3282(2) 0.3630(3) 0.0350(8) Uani 1 1 d . . .
H16 H 0.6062 0.3152 0.2986 0.042 Uiso 1 1 calc R . .
H4 H 0.875(2) 0.221(2) 0.8285(18) 0.005(6) Uiso 1 1 d . . .
H5 H 0.831(2) 0.1674(19) 1.0146(18) 0.007(6) Uiso 1 1 d . . .
H6 H 1.171(3) 0.147(3) 0.964(2) 0.031(9) Uiso 1 1 d . . .
H1 H 0.777(2) 0.471(2) 0.902(2) 0.014(7) Uiso 1 1 d . . .
H2 H 0.991(3) 0.477(2) 0.825(2) 0.021(7) Uiso 1 1 d . . .
H3 H 1.083(3) 0.297(3) 0.831(2) 0.025(8) Uiso 1 1 d . . .

loop_
_atom_site_aniso_label
_atom_site_aniso_U_11
_atom_site_aniso_U_22
_atom_site_aniso_U_33
_atom_site_aniso_U_23
_atom_site_aniso_U_13
_atom_site_aniso_U_12
O5 0.0210(9) 0.0164(10) 0.0233(10) 0.0001(8) -0.0009(8) -0.0015(8)
O1 0.0177(9) 0.0173(9) 0.0265(10) 0.0012(8) 0.0020(8) 0.0016(8)
O4 0.0185(9) 0.0162(9) 0.0218(10) -0.0028(8) -0.0019(8) -0.0037(8)
O3 0.0212(9) 0.0197(10) 0.0212(10) 0.0011(8) -0.0014(8) 0.0006(8)
O2 0.0200(9) 0.0206(10) 0.0282(11) 0.0011(9) -0.0010(8) 0.0032(8)
O6 0.0213(10) 0.0222(10) 0.0271(11) -0.0017(9) -0.0030(9) 0.0014(9)
C7 0.0147(12) 0.0166(13) 0.0244(14) -0.0022(11) 0.0025(11) 0.0018(11)
C10 0.0218(14) 0.0232(15) 0.0287(16) -0.0109(13) -0.0055(13) 0.0007(12)
C8 0.0206(13) 0.0165(13) 0.0241(15) -0.0018(12) -0.0003(12) 0.0015(11)
C6 0.0237(14) 0.0168(13) 0.0295(16) 0.0018(13) -0.0043(12) -0.0012(12)
C11 0.0258(14) 0.0154(13) 0.0358(17) -0.0027(13) -0.0023(13) -0.0026(11)
C2 0.0199(14) 0.0179(14) 0.0227(15) -0.0013(12) 0.0006(12) -0.0030(12)
C12 0.0198(13) 0.0202(14) 0.0257(15) 0.0026(12) -0.0024(12) 0.0012(11)
C13 0.0261(14) 0.0103(13) 0.0294(16) 0.0056(12) -0.0021(12) -0.0008(11)
B1 0.0127(13) 0.0175(15) 0.0232(17) 0.0003(14) 0.0022(12) 0.0021(12)
C9 0.0247(13) 0.0240(15) 0.0240(15) 0.0006(13) -0.0004(12) 0.0038(13)
C3 0.0197(13) 0.0179(13) 0.0181(14) -0.0013(12) 0.0015(11) -0.0018(12)
C17 0.0441(18) 0.0192(15) 0.0343(18) -0.0035(13) 0.0011(15) 0.0055(14)
C5 0.0171(12) 0.0168(13) 0.0229(15) -0.0013(12) -0.0002(11) -0.0051(11)
C14 0.0272(14) 0.0174(13) 0.0339(17) 0.0085(13) -0.0011(13) -0.0002(12)
C1 0.0210(13) 0.0156(13) 0.0263(15) 0.0004(12) 0.0030(13) 0.0021(11)
B2 0.0212(15) 0.0122(14) 0.0347(19) 0.0054(14) 0.0014(14) 0.0004(12)
C4 0.0147(13) 0.0178(14) 0.0212(15) -0.0034(12) 0.0009(11) -0.0004(11)
C15 0.0284(15) 0.0185(15) 0.046(2) 0.0057(14) -0.0133(15) -0.0040(12)
C18 0.0269(14) 0.0143(13) 0.0330(17) 0.0012(12) -0.0035(13) 0.0031(12)
C16 0.0510(19) 0.0175(14) 0.0366(19) -0.0043(14) -0.0182(16) -0.0009(14)

loop_
_atom_type_symbol
_atom_type_description
_atom_type_scat_dispersion_real
_atom_type_scat_dispersion_imag
_atom_type_scat_source
C C 0.0033 0.0000 'International Tables Vol C Tables 4.2.6.8 and 6.1.1.4'
H H 0.0000 0.0000 'International Tables Vol C Tables 4.2.6.8 and 6.1.1.4'
B B 0.0013 0.0000 'International Tables Vol C Tables 4.2.6.8 and 6.1.1.4'
O O 0.0106 0.0000 'International Tables Vol C Tables 4.2.6.8 and 6.1.1.4'

loop_
_geom_angle_atom_site_label_1
_geom_angle_atom_site_label_2
_geom_angle_atom_site_label_3
_geom_angle
_geom_angle_site_symmetry_1
_geom_angle_site_symmetry_3
_geom_angle_publ_flag
B1 O5 C5 117.9(2) . . ?
C1 O1 C4 105.13(19) . . ?
B1 O4 C3 126.8(2) . . ?
B2 O3 C2 108.0(2) . . ?
B2 O2 C1 111.7(2) . . ?
C6 O6 H6 102.0(19) . . ?
C12 C7 C8 115.2(3) . . ?
C12 C7 B1 117.8(3) . . ?
C8 C7 B1 127.1(2) . . ?
C9 C10 C11 117.7(3) . . ?
C9 C10 H10 121.2 . . ?
C11 C10 H10 121.2 . . ?
C9 C8 C7 126.8(3) . . ?
C9 C8 H8A 116.6 . . ?
C7 C8 H8A 116.6 . . ?
O6 C6 C5 116.3(2) . . ?
O6 C6 H6A 108.2 . . ?
C5 C6 H6A 108.2 . . ?
O6 C6 H6B 108.2 . . ?
C5 C6 H6B 108.2 . . ?
H6A C6 H6B 107.4 . . ?
C12 C11 C10 125.6(2) . . ?
C12 C11 H11 117.2 . . ?
C10 C11 H11 117.2 . . ?
C3 C2 O3 115.1(2) . . ?
C3 C2 C1 102.7(2) . . ?
O3 C2 C1 106.5(2) . . ?
C3 C2 H2 105.5(18) . . ?
O3 C2 H2 113.4(18) . . ?
C1 C2 H2 113.3(17) . . ?
C7 C12 C11 118.1(3) . . ?
C7 C12 H12 120.9 . . ?
C11 C12 H12 120.9 . . ?
C14 C13 C18 116.1(3) . . ?
C14 C13 B2 118.8(3) . . ?
C18 C13 B2 125.0(2) . . ?
O5 B1 O4 121.6(3) . . ?
O5 B1 C7 116.0(2) . . ?
O4 B1 C7 122.3(2) . . ?
C10 C9 C8 116.6(3) . . ?
C10 C9 H9 121.7 . . ?
C8 C9 H9 121.7 . . ?
O4 C3 C2 112.6(2) . . ?
O4 C3 C4 108.5(2) . . ?
C2 C3 C4 100.6(2) . . ?
O4 C3 H3 108.9(17) . . ?
C2 C3 H3 109.3(17) . . ?
C4 C3 H3 116.8(18) . . ?
C16 C17 C18 119.7(3) . . ?
C16 C17 H17 120.1 . . ?
C18 C17 H17 120.1 . . ?
C6 C5 O5 109.0(2) . . ?
C6 C5 C4 107.7(2) . . ?
O5 C5 C4 117.0(2) . . ?
C6 C5 H5 111.1(15) . . ?
O5 C5 H5 102.2(15) . . ?
C4 C5 H5 109.7(15) . . ?
C13 C14 C15 120.4(3) . . ?
C13 C14 H14 119.8 . . ?
C15 C14 H14 119.8 . . ?
O1 C1 O2 115.1(2) . . ?
O1 C1 C2 108.4(2) . . ?
O2 C1 C2 102.1(2) . . ?
O1 C1 H1 97.0(16) . . ?
O2 C1 H1 114.4(15) . . ?
C2 C1 H1 120.3(16) . . ?
O3 B2 O2 111.0(3) . . ?
O3 B2 C13 123.3(3) . . ?
O2 B2 C13 125.6(2) . . ?
O1 C4 C3 106.3(2) . . ?
O1 C4 C5 104.4(2) . . ?
C3 C4 C5 113.8(2) . . ?
O1 C4 H4 108.5(13) . . ?
C3 C4 H4 105.6(13) . . ?
C5 C4 H4 117.6(13) . . ?
C16 C15 C14 122.4(3) . . ?
C16 C15 H15 118.8 . . ?
C14 C15 H15 118.8 . . ?
C13 C18 C17 123.3(3) . . ?
C13 C18 H18 118.3 . . ?
C17 C18 H18 118.3 . . ?
C17 C16 C15 118.0(3) . . ?
C17 C16 H16 121.0 . . ?
C15 C16 H16 121.0 . . ?

loop_
_geom_bond_atom_site_label_1
_geom_bond_atom_site_label_2
_geom_bond_distance
_geom_bond_site_symmetry_2
_geom_bond_publ_flag
O5 B1 1.306(4) . ?
O5 C5 1.470(3) . ?
O1 C1 1.392(3) . ?
O1 C4 1.422(3) . ?
O4 B1 1.424(4) . ?
O4 C3 1.479(3) . ?
O3 B2 1.378(4) . ?
O3 C2 1.514(3) . ?
O2 B2 1.417(4) . ?
O2 C1 1.476(3) . ?
O6 C6 1.443(3) . ?
O6 H6 0.91(3) . ?
C7 C12 1.337(4) . ?
C7 C8 1.452(4) . ?
C7 B1 1.606(4) . ?
C10 C9 1.319(4) . ?
C10 C11 1.437(4) . ?
C10 H10 0.9500 . ?
C8 C9 1.421(4) . ?
C8 H8A 0.9500 . ?
C6 C5 1.464(4) . ?
C6 H6A 0.9900 . ?
C6 H6B 0.9900 . ?
C11 C12 1.416(4) . ?
C11 H11 0.9500 . ?
C2 C3 1.495(4) . ?
C2 C1 1.554(4) . ?
C2 H2 0.92(3) . ?
C12 H12 0.9500 . ?
C13 C14 1.403(4) . ?
C13 C18 1.442(4) . ?
C13 B2 1.633(4) . ?
C9 H9 0.9500 . ?
C3 C4 1.494(4) . ?
C3 H3 1.01(3) . ?
C17 C16 1.384(5) . ?
C17 C18 1.448(4) . ?
C17 H17 0.9500 . ?
C5 C4 1.547(4) . ?
C5 H5 0.97(3) . ?
C14 C15 1.448(4) . ?
C14 H14 0.9500 . ?
C1 H1 0.99(3) . ?
C4 H4 1.04(2) . ?
C15 C16 1.430(5) . ?
C15 H15 0.9500 . ?
C18 H18 0.9500 . ?
C16 H16 0.9500 . ?

loop_
_cod_related_entry_id
_cod_related_entry_database
_cod_related_entry_code
1 ChemSpider 21173292
